data_4031894
loop_
_publ_author_name
'Wangweerawong, Apiwat'
'Hummel, Joshua R.'
'Bergman, Robert G.'
'Ellman, Jonathan A.'

_publ_section_title
;
 Preparation of Enantiomerically Pure Perfluorobutanesulfinamide and Its
 Application to the Asymmetric Synthesis of \a-Amino Acids.
;
_journal_issue 4
_journal_name_full 'The Journal of organic chemistry'
_journal_page_first 1547
_journal_page_last 1557
_journal_paper_doi 10.1021/acs.joc.5b02700
_journal_volume 81
_journal_year 2016
_chemical_absolute_configuration ad
_chemical_formula_moiety 'C6 H2 N3 O9 S, C9 H16 N O2'
_chemical_formula_sum 'C15 H18 N4 O11 S'
_chemical_formula_weight 462.39
_space_group_crystal_system monoclinic
_space_group_IT_number 4
_space_group_name_Hall 'P 2yb'
_space_group_name_H-M_alt 'P 1 21 1'
_symmetry_space_group_name_Hall 'P 2yb'
_symmetry_space_group_name_H-M 'P 1 21 1'
_atom_sites_solution_hydrogens mixed
_atom_sites_solution_primary direct
_atom_sites_solution_secondary difmap
_audit_creation_method SHELXL-2014/7
_cell_angle_alpha 90
_cell_angle_beta 113.189(2)
_cell_angle_gamma 90
_cell_formula_units_Z 4
_cell_length_a 10.2071(7)
_cell_length_b 16.4858(12)
_cell_length_c 12.6284(9)
_cell_measurement_reflns_used -343
_cell_measurement_temperature 93(2)
_cell_measurement_theta_max 68.3
_cell_measurement_theta_min 2.7
_cell_volume 1953.3(2)
_computing_cell_refinement 'CrystalClear-SM Expert 2.0 r15 (Rigaku, 2011)'
_computing_data_collection 'CrystalClear-SM Expert 2.0 r15 (Rigaku, 2011)'
_computing_data_reduction 'CrystalClear-SM Expert 2.0 r15 (Rigaku, 2011)'
_computing_molecular_graphics
; 
Dolomanov, O.V.; Bourhis, L.J.; Gildea, R.J.; Howard, J.A.K.; Puschmann, H., 
OLEX2: A complete structure solution, refinement and analysis program 
(2009). J. Appl. Cryst., 42, 339-341. 
;
_computing_publication_material 'SHELXL-2013/2 (Sheldrick, 2014)'
_computing_structure_refinement 'SHELXL-2014/7 (Sheldrick, 2014)'
_computing_structure_solution 'SHELXT-2014/5 (Sheldrick, 2014)'
_diffrn_ambient_temperature 93(2)
_diffrn_detector_area_resol_mean 22.2
_diffrn_measured_fraction_theta_full 0.980
_diffrn_measured_fraction_theta_max 0.972
_diffrn_measurement_device_type 'Rigaku Saturn 944+ CCD'
_diffrn_measurement_method \w
_diffrn_radiation_type CuK\a
_diffrn_radiation_wavelength 1.54178
_diffrn_reflns_av_R_equivalents 0.0667
_diffrn_reflns_av_unetI/netI 0.0316
_diffrn_reflns_laue_measured_fraction_full 0.980
_diffrn_reflns_laue_measured_fraction_max 0.972
_diffrn_reflns_limit_h_max 12
_diffrn_reflns_limit_h_min -12
_diffrn_reflns_limit_k_max 19
_diffrn_reflns_limit_k_min -19
_diffrn_reflns_limit_l_max 15
_diffrn_reflns_limit_l_min -15
_diffrn_reflns_number 67247
_diffrn_reflns_point_group_measured_fraction_full 0.980
_diffrn_reflns_point_group_measured_fraction_max 0.971
_diffrn_reflns_theta_full 67.679
_diffrn_reflns_theta_max 68.184
_diffrn_reflns_theta_min 3.808
_diffrn_source 'Sealed Tube'
_exptl_absorpt_coefficient_mu 2.123
_exptl_absorpt_correction_T_max 0.849
_exptl_absorpt_correction_T_min 0.615
_exptl_absorpt_correction_type multi-scan
_exptl_absorpt_process_details 'Jacobson, R. (1998) Private Communication'
_exptl_crystal_colour Colorless
_exptl_crystal_density_diffrn 1.572
_exptl_crystal_density_method 'not measured'
_exptl_crystal_description Plate
_exptl_crystal_F_000 960
_exptl_crystal_size_max 0.230
_exptl_crystal_size_mid 0.200
_exptl_crystal_size_min 0.080
_refine_diff_density_max 0.621
_refine_diff_density_min -0.296
_refine_diff_density_rms 0.042
_refine_ls_abs_structure_details
; 
 Flack x determined using 3238 quotients [(I+)-(I-)]/[(I+)+(I-)] 
 (Parsons, Flack and Wagner, Acta Cryst. B69 (2013) 249-259). 
;
_refine_ls_abs_structure_Flack 0.043(5)
_refine_ls_extinction_method none
_refine_ls_goodness_of_fit_ref 1.026
_refine_ls_hydrogen_treatment mixed
_refine_ls_matrix_type full
_refine_ls_number_parameters 579
_refine_ls_number_reflns 6943
_refine_ls_number_restraints 1
_refine_ls_restrained_S_all 1.026
_refine_ls_R_factor_all 0.0309
_refine_ls_R_factor_gt 0.0307
_refine_ls_shift/su_max 0.000
_refine_ls_shift/su_mean 0.000
_refine_ls_structure_factor_coef Fsqd
_refine_ls_weighting_details 'w=1/[\s^2^(Fo^2^)+(0.0480P)^2^+0.6086P] where P=(Fo^2^+2Fc^2^)/3'
_refine_ls_weighting_scheme calc
_refine_ls_wR_factor_gt 0.0829
_refine_ls_wR_factor_ref 0.0830
_reflns_Friedel_coverage 0.924
_reflns_friedel_fraction_full 0.980
_reflns_friedel_fraction_max 0.969
_reflns_number_gt 6866
_reflns_number_total 6943
_reflns_threshold_expression 'I > 2\s(I)'
_cod_data_source_file jo5b02700_si_003.cif
_cod_data_source_block 007-15116
_cod_database_code 4031894
_shelx_shelxl_version_number 2014/7
_shelx_space_group_comment
; 
The symmetry employed for this shelxl refinement is uniquely defined 
by the following loop, which should always be used as a source of 
symmetry information in preference to the above space-group names. 
They are only intended as comments. 
;
_shelx_estimated_absorpt_t_min 0.641
_shelx_estimated_absorpt_t_max 0.849

loop_
_space_group_symop_operation_xyz
'x, y, z'
'-x, y+1/2, -z'

loop_
_atom_site_label
_atom_site_type_symbol
_atom_site_fract_x
_atom_site_fract_y
_atom_site_fract_z
_atom_site_U_iso_or_equiv
_atom_site_adp_type
_atom_site_occupancy
_atom_site_site_symmetry_order
_atom_site_calc_flag
_atom_site_refinement_flags_posn
_atom_site_refinement_flags_adp
S1 S 0.24754(7) 0.52682(4) 0.97634(6) 0.02284(17) Uani 1 1 d . .
O5 O 0.2783(2) 0.58101(14) 0.89959(18) 0.0296(5) Uani 1 1 d . .
O6 O 0.3027(2) 0.44528(12) 0.97960(18) 0.0270(5) Uani 1 1 d . .
O7 O 0.1036(2) 0.52921(13) 0.96919(18) 0.0271(5) Uani 1 1 d . .
O8 O 0.1480(3) 0.69983(13) 1.0407(2) 0.0324(5) Uani 1 1 d . .
O9 O 0.0551(2) 0.64129(16) 1.1496(2) 0.0385(6) Uani 1 1 d . .
O10 O 0.4883(3) 0.64887(15) 1.5247(2) 0.0369(6) Uani 1 1 d . .
O11 O 0.6723(3) 0.5802(2) 1.5315(2) 0.0513(7) Uani 1 1 d . .
O12 O 0.5752(2) 0.52167(15) 1.04404(19) 0.0323(5) Uani 1 1 d . .
O13 O 0.6325(2) 0.43086(14) 1.1792(2) 0.0330(5) Uani 1 1 d . .
N3 N 0.1519(3) 0.65285(16) 1.1171(2) 0.0268(6) Uani 1 1 d . .
N4 N 0.5543(3) 0.60840(18) 1.4803(2) 0.0334(6) Uani 1 1 d . .
N5 N 0.5694(3) 0.49190(16) 1.1311(2) 0.0267(6) Uani 1 1 d . .
C19 C 0.3509(3) 0.56419(18) 1.1206(3) 0.0230(6) Uani 1 1 d . .
C20 C 0.4877(3) 0.53644(18) 1.1860(3) 0.0245(6) Uani 1 1 d . .
C21 C 0.5568(3) 0.55047(19) 1.3026(3) 0.0272(7) Uani 1 1 d . .
H21 H 0.6502 0.5304 1.3449 0.033 Uiso 1 1 calc R U
C22 C 0.4850(4) 0.59478(19) 1.3551(3) 0.0268(7) Uani 1 1 d . .
C23 C 0.3514(3) 0.62638(18) 1.2964(3) 0.0260(7) Uani 1 1 d . .
H23 H 0.3044 0.6572 1.3345 0.031 Uiso 1 1 calc R U
C24 C 0.2884(3) 0.61150(18) 1.1795(3) 0.0239(6) Uani 1 1 d . .
S2 S 0.24158(8) 0.46744(4) 0.45867(6) 0.02376(17) Uani 1 1 d . .
O14 O 0.1869(2) 0.54826(13) 0.46289(18) 0.0279(5) Uani 1 1 d . .
O15 O 0.3844(2) 0.46720(13) 0.46293(18) 0.0268(5) Uani 1 1 d . .
O16 O 0.2142(2) 0.40961(14) 0.53290(19) 0.0304(5) Uani 1 1 d . .
O17 O 0.4258(2) 0.35929(16) 0.2718(2) 0.0358(5) Uani 1 1 d . .
O18 O 0.3418(3) 0.30028(14) 0.3869(2) 0.0350(5) Uani 1 1 d . .
O19 O -0.1988(2) 0.41901(15) -0.0958(2) 0.0344(5) Uani 1 1 d . .
O20 O -0.0178(2) 0.35057(14) -0.09586(19) 0.0292(5) Uani 1 1 d . .
O21 O -0.1445(2) 0.56960(14) 0.2577(2) 0.0314(5) Uani 1 1 d . .
O22 O -0.0889(2) 0.47574(15) 0.38904(19) 0.0330(5) Uani 1 1 d . .
N6 N 0.3333(3) 0.34674(16) 0.3089(2) 0.0275(6) Uani 1 1 d . .
N7 N -0.0791(3) 0.39090(16) -0.0482(2) 0.0254(6) Uani 1 1 d . .
N8 N -0.0820(3) 0.50733(16) 0.3041(2) 0.0261(6) Uani 1 1 d . .
C26 C 0.1359(3) 0.43516(18) 0.3117(3) 0.0231(6) Uani 1 1 d . .
C27 C 0.1954(3) 0.38801(18) 0.2497(3) 0.0238(6) Uani 1 1 d . .
C28 C 0.1294(3) 0.37309(18) 0.1332(3) 0.0238(6) Uani 1 1 d . .
H28 H 0.1741 0.3415 0.0940 0.029 Uiso 1 1 calc R U
C29 C -0.0042(3) 0.40593(18) 0.0760(3) 0.0223(6) Uani 1 1 d . .
C30 C -0.0719(3) 0.45221(18) 0.1312(3) 0.0245(6) Uani 1 1 d . .
H30 H -0.1639 0.4747 0.0905 0.029 Uiso 1 1 calc R U
C31 C 0.0004(3) 0.46401(19) 0.2479(3) 0.0238(6) Uani 1 1 d . .
O1 O 0.4239(2) 0.53554(13) 0.72300(18) 0.0269(5) Uani 1 1 d . .
O2 O 0.5595(2) 0.64709(13) 0.78101(19) 0.0293(5) Uani 1 1 d . .
N1 N 0.1812(3) 0.61804(16) 0.6685(3) 0.0275(6) Uani 1 1 d . .
H1A H 0.181(4) 0.589(3) 0.612(4) 0.042(11) Uiso 1 1 d . .
H1B H 0.192(4) 0.587(2) 0.737(3) 0.032(10) Uiso 1 1 d . .
C1 C 0.0425(4) 0.6634(2) 0.6350(3) 0.0432(9) Uani 1 1 d . .
H1 H -0.0261 0.6274 0.6513 0.052 Uiso 1 1 calc R U
C2 C 0.0654(4) 0.7374(3) 0.7092(4) 0.0533(11) Uani 1 1 d . .
H2 H -0.0168 0.7638 0.7104 0.064 Uiso 1 1 calc R U
C3 C 0.1891(4) 0.7683(2) 0.7720(4) 0.0470(10) Uani 1 1 d . .
H3 H 0.1904 0.8173 0.8120 0.056 Uiso 1 1 calc R U
C4 C 0.3281(4) 0.73241(19) 0.7859(3) 0.0307(7) Uani 1 1 d . .
H4A H 0.3730 0.7082 0.8636 0.037 Uiso 1 1 calc R U
H4B H 0.3916 0.7760 0.7800 0.037 Uiso 1 1 calc R U
C5 C 0.3139(3) 0.66717(19) 0.6955(3) 0.0264(6) Uani 1 1 d . .
H5 H 0.3088 0.6945 0.6233 0.032 Uiso 1 1 calc R U
C6 C -0.0197(5) 0.6826(3) 0.5101(4) 0.0603(12) Uani 1 1 d . .
H6A H 0.0500 0.7126 0.4899 0.090 Uiso 1 1 calc R U
H6B H -0.1056 0.7156 0.4922 0.090 Uiso 1 1 calc R U
H6C H -0.0447 0.6320 0.4658 0.090 Uiso 1 1 calc R U
C7 C 0.4377(3) 0.60859(18) 0.7342(3) 0.0235(6) Uani 1 1 d . .
C8 C 0.6869(3) 0.5956(2) 0.8165(3) 0.0320(7) Uani 1 1 d . .
H8A H 0.6832 0.5602 0.7520 0.038 Uiso 1 1 calc R U
H8B H 0.6932 0.5609 0.8823 0.038 Uiso 1 1 calc R U
C9 C 0.8126(4) 0.6510(2) 0.8505(4) 0.0503(10) Uani 1 1 d . .
H9A H 0.8051 0.6849 0.7845 0.075 Uiso 1 1 calc R U
H9B H 0.9003 0.6188 0.8750 0.075 Uiso 1 1 calc R U
H9C H 0.8149 0.6858 0.9142 0.075 Uiso 1 1 calc R U
O3 O 0.0882(2) 0.45960(12) 0.71473(18) 0.0264(5) Uani 1 1 d . .
O4 O -0.0399(2) 0.34750(12) 0.64127(18) 0.0263(5) Uani 1 1 d . .
N2 N 0.3360(3) 0.38580(15) 0.7835(2) 0.0230(5) Uani 1 1 d . .
H2A H 0.340(4) 0.414(2) 0.853(3) 0.030(9) Uiso 1 1 d . .
H2B H 0.336(4) 0.422(2) 0.737(3) 0.026(9) Uiso 1 1 d . .
C10 C 0.4772(3) 0.34331(18) 0.8169(3) 0.0253(6) Uani 1 1 d . .
H10 H 0.5518 0.3786 0.8735 0.030 Uiso 1 1 calc R U
C11 C 0.4733(3) 0.2650(2) 0.8766(3) 0.0296(7) Uani 1 1 d . .
H11 H 0.5608 0.2370 0.9149 0.036 Uiso 1 1 calc R U
C12 C 0.3565(4) 0.23232(19) 0.8794(3) 0.0306(7) Uani 1 1 d . .
H12 H 0.3653 0.1827 0.9200 0.037 Uiso 1 1 calc R U
C13 C 0.2110(3) 0.26891(19) 0.8224(3) 0.0282(7) Uani 1 1 d . .
H13A H 0.1832 0.2946 0.8813 0.034 Uiso 1 1 calc R U
H13B H 0.1410 0.2257 0.7840 0.034 Uiso 1 1 calc R U
C14 C 0.2088(3) 0.33205(18) 0.7339(3) 0.0228(6) Uani 1 1 d . .
H14 H 0.2117 0.3037 0.6648 0.027 Uiso 1 1 calc R U
C15 C 0.5151(3) 0.3325(2) 0.7127(3) 0.0309(7) Uani 1 1 d . .
H15A H 0.4421 0.2993 0.6548 0.046 Uiso 1 1 calc R U
H15B H 0.6078 0.3055 0.7364 0.046 Uiso 1 1 calc R U
H15C H 0.5197 0.3857 0.6798 0.046 Uiso 1 1 calc R U
C16 C 0.0800(3) 0.38797(18) 0.6957(3) 0.0232(6) Uani 1 1 d . .
C17 C -0.1702(3) 0.3963(2) 0.6067(3) 0.0287(7) Uani 1 1 d . .
H17A H -0.1567 0.4486 0.5738 0.034 Uiso 1 1 calc R U
H17B H -0.1933 0.4077 0.6744 0.034 Uiso 1 1 calc R U
C18 C -0.2887(4) 0.3491(2) 0.5183(3) 0.0385(8) Uani 1 1 d . .
H18A H -0.2682 0.3418 0.4494 0.058 Uiso 1 1 calc R U
H18B H -0.3785 0.3788 0.4979 0.058 Uiso 1 1 calc R U
H18C H -0.2968 0.2960 0.5499 0.058 Uiso 1 1 calc R U

loop_
_atom_site_aniso_label
_atom_site_aniso_U_11
_atom_site_aniso_U_22
_atom_site_aniso_U_33
_atom_site_aniso_U_23
_atom_site_aniso_U_13
_atom_site_aniso_U_12
S1 0.0253(4) 0.0204(3) 0.0250(3) -0.0009(3) 0.0122(3) -0.0011(3)
O5 0.0370(12) 0.0279(11) 0.0272(11) 0.0009(9) 0.0162(10) -0.0052(9)
O6 0.0305(12) 0.0216(11) 0.0299(11) -0.0022(9) 0.0130(9) 0.0009(9)
O7 0.0250(11) 0.0242(11) 0.0328(11) -0.0015(9) 0.0122(9) -0.0010(9)
O8 0.0364(12) 0.0252(11) 0.0358(12) 0.0034(10) 0.0143(10) 0.0037(10)
O9 0.0321(12) 0.0437(14) 0.0480(14) -0.0012(12) 0.0245(12) 0.0041(11)
O10 0.0508(14) 0.0331(13) 0.0327(12) -0.0074(10) 0.0227(11) -0.0048(11)
O11 0.0506(17) 0.0648(19) 0.0298(13) -0.0033(12) 0.0066(12) 0.0157(14)
O12 0.0308(12) 0.0394(13) 0.0318(12) -0.0027(10) 0.0178(10) 0.0009(10)
O13 0.0318(12) 0.0232(11) 0.0472(14) 0.0009(10) 0.0189(11) 0.0065(10)
N3 0.0258(13) 0.0230(13) 0.0337(14) -0.0027(11) 0.0139(12) 0.0022(11)
N4 0.0405(17) 0.0319(15) 0.0281(14) -0.0023(12) 0.0137(14) -0.0033(13)
N5 0.0234(13) 0.0280(14) 0.0312(14) -0.0041(11) 0.0135(12) -0.0012(11)
C19 0.0263(16) 0.0193(14) 0.0278(15) -0.0010(12) 0.0154(13) -0.0026(12)
C20 0.0271(15) 0.0205(15) 0.0298(15) -0.0009(12) 0.0156(13) 0.0003(12)
C21 0.0269(16) 0.0238(15) 0.0302(16) 0.0004(12) 0.0104(14) -0.0006(12)
C22 0.0369(17) 0.0206(15) 0.0254(15) -0.0017(12) 0.0149(14) -0.0023(12)
C23 0.0334(17) 0.0200(15) 0.0307(16) -0.0015(12) 0.0191(14) -0.0006(12)
C24 0.0285(16) 0.0188(14) 0.0296(16) 0.0007(12) 0.0170(14) -0.0027(12)
S2 0.0250(4) 0.0241(4) 0.0228(3) 0.0004(3) 0.0101(3) 0.0014(3)
O14 0.0299(12) 0.0255(12) 0.0275(10) -0.0016(9) 0.0104(9) 0.0037(9)
O15 0.0244(11) 0.0282(11) 0.0281(10) -0.0013(9) 0.0106(9) 0.0000(9)
O16 0.0343(12) 0.0334(13) 0.0263(11) 0.0036(9) 0.0150(10) -0.0005(10)
O17 0.0264(12) 0.0464(14) 0.0380(13) -0.0025(11) 0.0164(11) 0.0059(10)
O18 0.0399(14) 0.0257(12) 0.0343(12) 0.0051(10) 0.0092(11) 0.0065(10)
O19 0.0243(12) 0.0433(14) 0.0308(12) -0.0024(10) 0.0056(10) 0.0056(10)
O20 0.0318(12) 0.0303(12) 0.0291(11) -0.0041(9) 0.0157(10) 0.0010(9)
O21 0.0275(12) 0.0304(12) 0.0375(12) -0.0020(10) 0.0141(10) 0.0051(10)
O22 0.0325(12) 0.0414(14) 0.0304(11) 0.0025(10) 0.0181(10) 0.0029(10)
N6 0.0275(14) 0.0276(15) 0.0272(13) -0.0024(11) 0.0104(12) 0.0032(11)
N7 0.0254(13) 0.0242(13) 0.0275(14) 0.0000(11) 0.0114(12) -0.0019(10)
N8 0.0217(13) 0.0300(14) 0.0268(13) -0.0020(11) 0.0099(11) 0.0000(11)
C26 0.0257(15) 0.0215(14) 0.0266(15) 0.0025(12) 0.0151(13) -0.0018(12)
C27 0.0218(15) 0.0221(14) 0.0276(15) 0.0044(12) 0.0099(13) 0.0004(12)
C28 0.0264(15) 0.0215(15) 0.0280(15) 0.0016(12) 0.0154(13) -0.0008(12)
C29 0.0243(15) 0.0220(15) 0.0231(14) 0.0011(11) 0.0120(13) -0.0036(11)
C30 0.0232(15) 0.0247(15) 0.0275(15) 0.0016(12) 0.0120(13) -0.0003(12)
C31 0.0261(15) 0.0214(14) 0.0284(15) -0.0007(12) 0.0155(13) -0.0030(12)
O1 0.0313(12) 0.0204(11) 0.0321(11) 0.0002(9) 0.0158(9) 0.0014(9)
O2 0.0298(11) 0.0241(11) 0.0347(12) -0.0007(9) 0.0133(10) 0.0029(9)
N1 0.0274(14) 0.0233(14) 0.0302(15) -0.0034(11) 0.0097(12) 0.0038(10)
C1 0.0344(19) 0.0356(19) 0.055(2) -0.0050(18) 0.0125(18) 0.0054(16)
C2 0.043(2) 0.040(2) 0.082(3) -0.014(2) 0.030(2) 0.0070(18)
C3 0.042(2) 0.0319(19) 0.075(3) -0.0189(19) 0.031(2) -0.0003(16)
C4 0.0349(18) 0.0221(15) 0.0410(18) -0.0052(14) 0.0212(15) -0.0010(13)
C5 0.0300(16) 0.0236(15) 0.0282(15) 0.0000(12) 0.0144(14) 0.0001(13)
C6 0.057(3) 0.062(3) 0.062(3) 0.014(2) 0.024(2) 0.021(2)
C7 0.0289(16) 0.0231(16) 0.0219(14) 0.0023(11) 0.0136(13) 0.0013(12)
C8 0.0268(17) 0.0278(16) 0.0399(18) 0.0022(14) 0.0115(15) 0.0072(13)
C9 0.0312(18) 0.035(2) 0.074(3) 0.0073(19) 0.0092(19) 0.0018(16)
O3 0.0255(11) 0.0201(11) 0.0331(11) -0.0026(9) 0.0110(9) 0.0005(8)
O4 0.0231(11) 0.0234(11) 0.0314(11) 0.0000(9) 0.0097(9) -0.0003(9)
N2 0.0245(13) 0.0183(12) 0.0284(14) 0.0003(11) 0.0127(11) 0.0013(10)
C10 0.0218(15) 0.0239(15) 0.0310(16) 0.0011(12) 0.0112(13) 0.0026(12)
C11 0.0292(17) 0.0291(16) 0.0301(16) 0.0036(13) 0.0113(14) 0.0098(13)
C12 0.0397(19) 0.0238(16) 0.0313(16) 0.0065(13) 0.0172(15) 0.0075(13)
C13 0.0301(17) 0.0225(15) 0.0363(17) 0.0055(13) 0.0178(14) 0.0011(13)
C14 0.0223(15) 0.0205(14) 0.0258(15) -0.0029(12) 0.0096(13) -0.0016(11)
C15 0.0291(16) 0.0302(16) 0.0371(18) 0.0011(13) 0.0170(15) 0.0053(13)
C16 0.0253(16) 0.0236(16) 0.0235(15) 0.0012(12) 0.0127(13) -0.0005(12)
C17 0.0236(15) 0.0289(16) 0.0334(17) -0.0023(13) 0.0110(14) 0.0033(13)
C18 0.0302(18) 0.042(2) 0.0393(19) -0.0065(16) 0.0088(16) -0.0024(15)

loop_
_atom_type_symbol
_atom_type_description
_atom_type_scat_dispersion_real
_atom_type_scat_dispersion_imag
_atom_type_scat_source
C C 0.0181 0.0091 'International Tables Vol C Tables 4.2.6.8 and 6.1.1.4'
H H 0.0000 0.0000 'International Tables Vol C Tables 4.2.6.8 and 6.1.1.4'
N N 0.0311 0.0180 'International Tables Vol C Tables 4.2.6.8 and 6.1.1.4'
O O 0.0492 0.0322 'International Tables Vol C Tables 4.2.6.8 and 6.1.1.4'
S S 0.3331 0.5567 'International Tables Vol C Tables 4.2.6.8 and 6.1.1.4'

loop_
_geom_angle_atom_site_label_1
_geom_angle_atom_site_label_2
_geom_angle_atom_site_label_3
_geom_angle
O7 S1 O5 115.42(13)
O7 S1 O6 113.76(13)
O5 S1 O6 114.09(13)
O7 S1 C19 103.28(13)
O5 S1 C19 105.66(13)
O6 S1 C19 102.71(13)
O9 N3 O8 125.5(3)
O9 N3 C24 117.8(3)
O8 N3 C24 116.5(2)
O11 N4 O10 125.0(3)
O11 N4 C22 118.0(3)
O10 N4 C22 117.1(3)
O13 N5 O12 125.0(3)
O13 N5 C20 117.6(3)
O12 N5 C20 117.3(3)
C20 C19 C24 115.5(3)
C20 C19 S1 122.4(2)
C24 C19 S1 121.2(2)
C21 C20 C19 123.5(3)
C21 C20 N5 116.1(3)
C19 C20 N5 120.4(3)
C22 C21 C20 117.3(3)
C22 C21 H21 121.4
C20 C21 H21 121.4
C23 C22 C21 123.0(3)
C23 C22 N4 118.5(3)
C21 C22 N4 118.5(3)
C22 C23 C24 117.1(3)
C22 C23 H23 121.4
C24 C23 H23 121.4
C23 C24 C19 123.5(3)
C23 C24 N3 115.8(3)
C19 C24 N3 120.6(3)
O15 S2 O16 115.33(13)
O15 S2 O14 113.56(13)
O16 S2 O14 114.04(13)
O15 S2 C26 102.85(13)
O16 S2 C26 106.34(13)
O14 S2 C26 102.90(13)
O18 N6 O17 126.3(3)
O18 N6 C27 116.6(3)
O17 N6 C27 117.0(3)
O19 N7 O20 124.8(3)
O19 N7 C29 117.5(2)
O20 N7 C29 117.7(3)
O22 N8 O21 125.2(3)
O22 N8 C31 117.1(2)
O21 N8 C31 117.5(2)
C31 C26 C27 114.8(3)
C31 C26 S2 123.3(2)
C27 C26 S2 121.3(2)
C28 C27 C26 124.0(3)
C28 C27 N6 115.2(3)
C26 C27 N6 120.7(3)
C27 C28 C29 117.1(3)
C27 C28 H28 121.4
C29 C28 H28 121.4
C28 C29 C30 122.6(3)
C28 C29 N7 119.0(3)
C30 C29 N7 118.4(3)
C31 C30 C29 116.9(3)
C31 C30 H30 121.6
C29 C30 H30 121.6
C30 C31 C26 124.5(3)
C30 C31 N8 114.5(3)
C26 C31 N8 120.9(3)
C7 O2 C8 115.3(2)
C5 N1 C1 117.4(3)
C5 N1 H1A 101(3)
C1 N1 H1A 110(3)
C5 N1 H1B 108(2)
C1 N1 H1B 106(2)
H1A N1 H1B 114(4)
C6 C1 C2 112.8(4)
C6 C1 N1 111.5(3)
C2 C1 N1 109.3(3)
C6 C1 H1 107.7
C2 C1 H1 107.7
N1 C1 H1 107.7
C3 C2 C1 125.0(4)
C3 C2 H2 117.5
C1 C2 H2 117.5
C2 C3 C4 124.7(3)
C2 C3 H3 117.6
C4 C3 H3 117.6
C3 C4 C5 112.7(3)
C3 C4 H4A 109.0
C5 C4 H4A 109.0
C3 C4 H4B 109.0
C5 C4 H4B 109.0
H4A C4 H4B 107.8
N1 C5 C7 107.1(2)
N1 C5 C4 111.1(2)
C7 C5 C4 112.7(3)
N1 C5 H5 108.6
C7 C5 H5 108.6
C4 C5 H5 108.6
C1 C6 H6A 109.5
C1 C6 H6B 109.5
H6A C6 H6B 109.5
C1 C6 H6C 109.5
H6A C6 H6C 109.5
H6B C6 H6C 109.5
O1 C7 O2 125.3(3)
O1 C7 C5 123.5(3)
O2 C7 C5 111.1(3)
O2 C8 C9 107.0(3)
O2 C8 H8A 110.3
C9 C8 H8A 110.3
O2 C8 H8B 110.3
C9 C8 H8B 110.3
H8A C8 H8B 108.6
C8 C9 H9A 109.5
C8 C9 H9B 109.5
H9A C9 H9B 109.5
C8 C9 H9C 109.5
H9A C9 H9C 109.5
H9B C9 H9C 109.5
C16 O4 C17 115.0(2)
C14 N2 C10 114.8(2)
C14 N2 H2A 113(2)
C10 N2 H2A 106(2)
C14 N2 H2B 112(3)
C10 N2 H2B 105(3)
H2A N2 H2B 106(3)
C11 C10 N2 109.2(2)
C11 C10 C15 113.5(3)
N2 C10 C15 110.7(3)
C11 C10 H10 107.8
N2 C10 H10 107.8
C15 C10 H10 107.8
C12 C11 C10 124.4(3)
C12 C11 H11 117.8
C10 C11 H11 117.8
C11 C12 C13 123.9(3)
C11 C12 H12 118.1
C13 C12 H12 118.1
C12 C13 C14 110.7(2)
C12 C13 H13A 109.5
C14 C13 H13A 109.5
C12 C13 H13B 109.5
C14 C13 H13B 109.5
H13A C13 H13B 108.1
N2 C14 C13 109.8(2)
N2 C14 C16 105.9(2)
C13 C14 C16 114.1(2)
N2 C14 H14 108.9
C13 C14 H14 108.9
C16 C14 H14 108.9
C10 C15 H15A 109.5
C10 C15 H15B 109.5
H15A C15 H15B 109.5
C10 C15 H15C 109.5
H15A C15 H15C 109.5
H15B C15 H15C 109.5
O3 C16 O4 125.2(3)
O3 C16 C14 123.3(3)
O4 C16 C14 111.5(2)
O4 C17 C18 107.9(3)
O4 C17 H17A 110.1
C18 C17 H17A 110.1
O4 C17 H17B 110.1
C18 C17 H17B 110.1
H17A C17 H17B 108.4
C17 C18 H18A 109.5
C17 C18 H18B 109.5
H18A C18 H18B 109.5
C17 C18 H18C 109.5
H18A C18 H18C 109.5
H18B C18 H18C 109.5

loop_
_geom_bond_atom_site_label_1
_geom_bond_atom_site_label_2
_geom_bond_distance
S1 O7 1.436(2)
S1 O5 1.441(2)
S1 O6 1.452(2)
S1 C19 1.816(3)
O8 N3 1.226(3)
O9 N3 1.225(3)
O10 N4 1.229(4)
O11 N4 1.214(4)
O12 N5 1.227(3)
O13 N5 1.220(3)
N3 C24 1.470(4)
N4 C22 1.473(4)
N5 C20 1.474(4)
C19 C20 1.390(4)
C19 C24 1.394(4)
C20 C21 1.378(5)
C21 C22 1.376(5)
C21 H21 0.9500
C22 C23 1.373(5)
C23 C24 1.380(5)
C23 H23 0.9500
S2 O15 1.438(2)
S2 O16 1.439(2)
S2 O14 1.454(2)
S2 C26 1.821(3)
O17 N6 1.225(3)
O18 N6 1.224(4)
O19 N7 1.220(3)
O20 N7 1.222(3)
O21 N8 1.229(3)
O22 N8 1.220(3)
N6 C27 1.475(4)
N7 C29 1.471(4)
N8 C31 1.479(4)
C26 C31 1.382(4)
C26 C27 1.400(4)
C27 C28 1.378(4)
C28 C29 1.378(4)
C28 H28 0.9500
C29 C30 1.388(4)
C30 C31 1.378(4)
C30 H30 0.9500
O1 C7 1.214(4)
O2 C7 1.311(4)
O2 C8 1.467(4)
N1 C5 1.497(4)
N1 C1 1.507(4)
N1 H1A 0.86(5)
N1 H1B 0.98(4)
C1 C6 1.483(6)
C1 C2 1.499(6)
C1 H1 1.0000
C2 C3 1.301(6)
C2 H2 0.9500
C3 C4 1.483(5)
C3 H3 0.9500
C4 C5 1.533(4)
C4 H4A 0.9900
C4 H4B 0.9900
C5 C7 1.511(4)
C5 H5 1.0000
C6 H6A 0.9800
C6 H6B 0.9800
C6 H6C 0.9800
C8 C9 1.494(5)
C8 H8A 0.9900
C8 H8B 0.9900
C9 H9A 0.9800
C9 H9B 0.9800
C9 H9C 0.9800
O3 C16 1.201(4)
O4 C16 1.324(4)
O4 C17 1.466(4)
N2 C14 1.491(4)
N2 C10 1.506(4)
N2 H2A 0.98(4)
N2 H2B 0.83(4)
C10 C11 1.504(4)
C10 C15 1.521(4)
C10 H10 1.0000
C11 C12 1.321(5)
C11 H11 0.9500
C12 C13 1.499(4)
C12 H12 0.9500
C13 C14 1.521(4)
C13 H13A 0.9900
C13 H13B 0.9900
C14 C16 1.521(4)
C14 H14 1.0000
C15 H15A 0.9800
C15 H15B 0.9800
C15 H15C 0.9800
C17 C18 1.500(5)
C17 H17A 0.9900
C17 H17B 0.9900
C18 H18A 0.9800
C18 H18B 0.9800
C18 H18C 0.9800

loop_
_geom_hbond_atom_site_label_D
_geom_hbond_atom_site_label_H
_geom_hbond_atom_site_label_A
_geom_hbond_distance_DH
_geom_hbond_distance_HA
_geom_hbond_distance_DA
_geom_hbond_angle_DHA
N1 H1A O14 0.86(5) 2.02(5) 2.861(4) 166(4)
N1 H1B O5 0.98(4) 1.89(4) 2.755(4) 146(3)
N1 H1B O3 0.98(4) 2.32(4) 2.916(3) 119(3)
N2 H2A O6 0.98(4) 1.86(4) 2.805(3) 162(3)
N2 H2B O1 0.83(4) 2.12(4) 2.832(3) 144(3)
N2 H2B O16 0.83(4) 2.39(4) 2.936(4) 124(3)

loop_
_geom_torsion_atom_site_label_1
_geom_torsion_atom_site_label_2
_geom_torsion_atom_site_label_3
_geom_torsion_atom_site_label_4
_geom_torsion
O7 S1 C19 C20 146.6(2)
O5 S1 C19 C20 -91.8(3)
O6 S1 C19 C20 28.1(3)
O7 S1 C19 C24 -21.9(3)
O5 S1 C19 C24 99.8(2)
O6 S1 C19 C24 -140.4(2)
C24 C19 C20 C21 3.0(4)
S1 C19 C20 C21 -166.0(2)
C24 C19 C20 N5 -174.7(3)
S1 C19 C20 N5 16.3(4)
O13 N5 C20 C21 46.9(4)
O12 N5 C20 C21 -129.1(3)
O13 N5 C20 C19 -135.2(3)
O12 N5 C20 C19 48.8(4)
C19 C20 C21 C22 -0.4(5)
N5 C20 C21 C22 177.4(3)
C20 C21 C22 C23 -1.5(5)
C20 C21 C22 N4 178.0(3)
O11 N4 C22 C23 179.9(3)
O10 N4 C22 C23 -1.2(4)
O11 N4 C22 C21 0.4(5)
O10 N4 C22 C21 179.3(3)
C21 C22 C23 C24 0.5(5)
N4 C22 C23 C24 -179.0(3)
C22 C23 C24 C19 2.5(4)
C22 C23 C24 N3 -174.1(3)
C20 C19 C24 C23 -4.1(4)
S1 C19 C24 C23 165.1(2)
C20 C19 C24 N3 172.3(3)
S1 C19 C24 N3 -18.5(4)
O9 N3 C24 C23 -56.8(4)
O8 N3 C24 C23 119.1(3)
O9 N3 C24 C19 126.6(3)
O8 N3 C24 C19 -57.5(4)
O15 S2 C26 C31 -145.1(3)
O16 S2 C26 C31 93.3(3)
O14 S2 C26 C31 -26.8(3)
O15 S2 C26 C27 25.4(3)
O16 S2 C26 C27 -96.2(3)
O14 S2 C26 C27 143.6(2)
C31 C26 C27 C28 2.6(4)
S2 C26 C27 C28 -168.6(2)
C31 C26 C27 N6 -174.0(3)
S2 C26 C27 N6 14.7(4)
O18 N6 C27 C28 -120.2(3)
O17 N6 C27 C28 56.5(4)
O18 N6 C27 C26 56.7(4)
O17 N6 C27 C26 -126.6(3)
C26 C27 C28 C29 -1.1(4)
N6 C27 C28 C29 175.7(3)
C27 C28 C29 C30 0.0(4)
C27 C28 C29 N7 -179.4(3)
O19 N7 C29 C28 178.1(3)
O20 N7 C29 C28 -1.1(4)
O19 N7 C29 C30 -1.3(4)
O20 N7 C29 C30 179.5(3)
C28 C29 C30 C31 -0.4(4)
N7 C29 C30 C31 179.0(3)
C29 C30 C31 C26 2.1(4)
C29 C30 C31 N8 -174.7(2)
C27 C26 C31 C30 -3.1(4)
S2 C26 C31 C30 168.0(2)
C27 C26 C31 N8 173.5(3)
S2 C26 C31 N8 -15.5(4)
O22 N8 C31 C30 128.1(3)
O21 N8 C31 C30 -47.8(4)
O22 N8 C31 C26 -48.8(4)
O21 N8 C31 C26 135.3(3)
C5 N1 C1 C6 85.0(4)
C5 N1 C1 C2 -40.4(4)
C6 C1 C2 C3 -109.3(5)
N1 C1 C2 C3 15.3(6)
C1 C2 C3 C4 -3.8(8)
C2 C3 C4 C5 14.7(6)
C1 N1 C5 C7 176.1(3)
C1 N1 C5 C4 52.7(4)
C3 C4 C5 N1 -36.9(4)
C3 C4 C5 C7 -157.1(3)
C8 O2 C7 O1 3.0(4)
C8 O2 C7 C5 -177.2(2)
N1 C5 C7 O1 12.3(4)
C4 C5 C7 O1 134.8(3)
N1 C5 C7 O2 -167.5(2)
C4 C5 C7 O2 -45.0(3)
C7 O2 C8 C9 171.6(3)
C14 N2 C10 C11 -42.8(3)
C14 N2 C10 C15 82.8(3)
N2 C10 C11 C12 11.5(4)
C15 C10 C11 C12 -112.5(4)
C10 C11 C12 C13 0.5(5)
C11 C12 C13 C14 16.9(4)
C10 N2 C14 C13 61.9(3)
C10 N2 C14 C16 -174.4(2)
C12 C13 C14 N2 -45.5(3)
C12 C13 C14 C16 -164.2(3)
C17 O4 C16 O3 -2.1(4)
C17 O4 C16 C14 177.0(2)
N2 C14 C16 O3 -6.0(4)
C13 C14 C16 O3 114.9(3)
N2 C14 C16 O4 174.9(2)
C13 C14 C16 O4 -64.1(3)
C16 O4 C17 C18 163.5(3)
